data_2240093
loop_
_publ_author_name
'Wu, Jing'
'Zhu, Long-Guan'

_publ_section_title
;
 Crystal structure of 4,4'-(ethene-1,2-diyl)dipyridinium
 bis(3-carboxybenzenesulfonate)
;
_journal_coeditor_code HB7296
_journal_issue 11
_journal_name_full 'Acta Crystallographica Section E'
_journal_page_first o1170
_journal_paper_doi 10.1107/S1600536814022673
_journal_volume 70
_journal_year 2014
_chemical_formula_iupac 'C12 H12 N2 2+, 2C7 H5 O5 S -'
_chemical_formula_moiety 'C12 H12 N2 2+, 2(C7 H5 O5 S -)'
_chemical_formula_sum 'C26 H22 N2 O10 S2'
_chemical_formula_weight 586.58
_chemical_name_systematic
;
4,4'-(Ethene-1,2-diyl)dipyridinium bis(3-carboxybenzenesulfonate)
;
_space_group_IT_number 2
_symmetry_cell_setting triclinic
_symmetry_space_group_name_Hall '-P 1'
_symmetry_space_group_name_H-M 'P -1'
_atom_sites_solution_hydrogens geom
_atom_sites_solution_primary direct
_atom_sites_solution_secondary difmap
_audit_creation_method SHELXL-97
_cell_angle_alpha 85.525(6)
_cell_angle_beta 86.634(6)
_cell_angle_gamma 69.545(7)
_cell_formula_units_Z 1
_cell_length_a 7.4573(5)
_cell_length_b 7.8381(6)
_cell_length_c 11.3111(9)
_cell_measurement_reflns_used 1621
_cell_measurement_temperature 170.1(2)
_cell_measurement_theta_max 29.36
_cell_measurement_theta_min 3.25
_cell_volume 617.22(8)
_computing_cell_refinement
;
CrysAlis PRO (Oxford Diffraction, 2009)
;
_computing_data_collection
;
CrysAlis PRO (Oxford Diffraction, 2009)
;
_computing_data_reduction
;
CrysAlis PRO (Oxford Diffraction, 2009)
;
_computing_molecular_graphics
;
ORTEP-3 for Windows (Farrugia, 2012)
;
_computing_publication_material
;
WinGX (Farrugia, 2012)
;
_computing_structure_refinement
;
SHELXL97 (Sheldrick, 2008)
;
_computing_structure_solution
;
SHELXS97 (Sheldrick, 2008)
;
_diffrn_ambient_temperature 170.1(2)
_diffrn_measured_fraction_theta_full 0.997
_diffrn_measured_fraction_theta_max 0.997
_diffrn_measurement_device_type 'Oxford Diffraction Xcalibur (Atlas, Gemini Ultra CCD)'
_diffrn_measurement_method '\w scans'
_diffrn_radiation_monochromator graphite
_diffrn_radiation_source 'fine-focus sealed tube'
_diffrn_radiation_type MoK\a
_diffrn_radiation_wavelength 0.71073
_diffrn_reflns_av_R_equivalents 0.0254
_diffrn_reflns_av_sigmaI/netI 0.0388
_diffrn_reflns_limit_h_max 8
_diffrn_reflns_limit_h_min -8
_diffrn_reflns_limit_k_max 9
_diffrn_reflns_limit_k_min -8
_diffrn_reflns_limit_l_max 11
_diffrn_reflns_limit_l_min -13
_diffrn_reflns_number 3834
_diffrn_reflns_theta_full 25.09
_diffrn_reflns_theta_max 25.09
_diffrn_reflns_theta_min 3.26
_diffrn_standards_decay_% 0
_diffrn_standards_interval_count 0
_diffrn_standards_number 0
_exptl_absorpt_coefficient_mu 0.282
_exptl_absorpt_correction_T_max 0.9510
_exptl_absorpt_correction_T_min 0.8883
_exptl_absorpt_correction_type multi-scan
_exptl_absorpt_process_details
;
(CrysAlis PRO; Oxford Diffraction, 2009)
;
_exptl_crystal_colour yellow
_exptl_crystal_density_diffrn 1.578
_exptl_crystal_density_method 'not measured'
_exptl_crystal_description plate
_exptl_crystal_F_000 304
_exptl_crystal_size_max 0.43
_exptl_crystal_size_mid 0.29
_exptl_crystal_size_min 0.18
_refine_diff_density_max 0.244
_refine_diff_density_min -0.417
_refine_ls_extinction_method none
_refine_ls_goodness_of_fit_ref 0.982
_refine_ls_hydrogen_treatment mixed
_refine_ls_matrix_type full
_refine_ls_number_parameters 187
_refine_ls_number_reflns 2182
_refine_ls_number_restraints 2
_refine_ls_restrained_S_all 0.982
_refine_ls_R_factor_all 0.0427
_refine_ls_R_factor_gt 0.0356
_refine_ls_shift/su_max 0.001
_refine_ls_shift/su_mean 0.000
_refine_ls_structure_factor_coef Fsqd
_refine_ls_weighting_details 'calc w=1/[\s^2^(Fo^2^)+(0.0444P)^2^+0.4291P] where P=(Fo^2^+2Fc^2^)/3'
_refine_ls_weighting_scheme calc
_refine_ls_wR_factor_gt 0.0880
_refine_ls_wR_factor_ref 0.0955
_reflns_number_gt 1899
_reflns_number_total 2182
_reflns_threshold_expression I>2\s(I)
_cod_data_source_file hb7296sup1.cif
_cod_data_source_block I
_cod_database_code 2240093
_cod_database_fobs_code 2240093

loop_
_symmetry_equiv_pos_as_xyz
'x, y, z'
'-x, -y, -z'

loop_
_atom_site_type_symbol
_atom_site_label
_atom_site_fract_x
_atom_site_fract_y
_atom_site_fract_z
_atom_site_U_iso_or_equiv
_atom_site_adp_type
_atom_site_calc_flag
_atom_site_refinement_flags
_atom_site_occupancy
_atom_site_symmetry_multiplicity
S S1 0.19563(7) 1.18509(7) 0.82396(4) 0.02058(17) Uani d . 1 1
N N1 1.2183(2) 0.1796(3) 0.13817(15) 0.0249(4) Uani d D 1 1
H H1A 1.254(5) 0.198(5) 0.0693(13) 0.080 Uiso d D 1 1
O O1 0.3295(2) 1.2088(2) 0.90567(12) 0.0262(3) Uani d . 1 1
O O2 0.0064(2) 1.2254(2) 0.87794(13) 0.0297(4) Uani d . 1 1
O O3 0.1989(2) 1.2820(2) 0.70976(13) 0.0309(4) Uani d . 1 1
O O4 0.6933(2) 0.4749(2) 0.56362(13) 0.0313(4) Uani d . 1 1
O O5 0.5777(2) 0.7626(2) 0.48846(14) 0.0339(4) Uani d D 1 1
H H5A 0.656(4) 0.725(5) 0.430(2) 0.080 Uiso d D 1 1
C C1 0.2852(3) 0.9481(3) 0.79837(17) 0.0197(4) Uani d . 1 1
C C2 0.2567(3) 0.8244(3) 0.88595(18) 0.0242(5) Uani d . 1 1
H H2 0.1840 0.8660 0.9543 0.029 Uiso calc R 1 1
C C3 0.3371(3) 0.6395(3) 0.87079(19) 0.0271(5) Uani d . 1 1
H H3 0.3179 0.5567 0.9291 0.032 Uiso calc R 1 1
C C4 0.4461(3) 0.5766(3) 0.76930(19) 0.0258(5) Uani d . 1 1
H H4 0.5019 0.4519 0.7603 0.031 Uiso calc R 1 1
C C5 0.4716(3) 0.7008(3) 0.68091(17) 0.0206(4) Uani d . 1 1
C C6 0.3908(3) 0.8874(3) 0.69538(17) 0.0196(4) Uani d . 1 1
H H6 0.4076 0.9706 0.6364 0.024 Uiso calc R 1 1
C C7 0.5925(3) 0.6311(3) 0.57261(18) 0.0231(5) Uani d . 1 1
C C8 1.0500(3) 0.2889(3) 0.31413(18) 0.0246(5) Uani d . 1 1
H H8 0.9812 0.3866 0.3592 0.029 Uiso calc R 1 1
C C9 1.0830(3) 0.1109(3) 0.36022(17) 0.0204(4) Uani d . 1 1
C C10 1.1909(3) -0.0318(3) 0.29100(18) 0.0233(5) Uani d . 1 1
H H10 1.2187 -0.1522 0.3200 0.028 Uiso calc R 1 1
C C11 1.2553(3) 0.0070(3) 0.18050(18) 0.0255(5) Uani d . 1 1
H H11 1.3260 -0.0879 0.1338 0.031 Uiso calc R 1 1
C C12 1.1187(3) 0.3205(3) 0.20264(19) 0.0269(5) Uani d . 1 1
H H12 1.0961 0.4394 0.1719 0.032 Uiso calc R 1 1
C C13 1.0020(3) 0.0799(3) 0.47750(18) 0.0228(4) Uani d . 1 1
H H13 0.9494 0.1797 0.5238 0.027 Uiso calc R 1 1

loop_
_atom_site_aniso_label
_atom_site_aniso_U_11
_atom_site_aniso_U_22
_atom_site_aniso_U_33
_atom_site_aniso_U_12
_atom_site_aniso_U_13
_atom_site_aniso_U_23
S1 0.0253(3) 0.0180(3) 0.0175(3) -0.0069(2) 0.00549(19) -0.0025(2)
N1 0.0229(9) 0.0334(11) 0.0187(9) -0.0105(8) 0.0001(7) -0.0006(8)
O1 0.0315(8) 0.0256(8) 0.0249(8) -0.0138(6) 0.0056(6) -0.0080(6)
O2 0.0277(8) 0.0274(9) 0.0327(9) -0.0085(7) 0.0088(6) -0.0058(7)
O3 0.0460(9) 0.0195(8) 0.0206(8) -0.0048(7) 0.0085(6) -0.0004(6)
O4 0.0364(9) 0.0205(8) 0.0320(9) -0.0030(7) 0.0022(6) -0.0070(7)
O5 0.0473(10) 0.0223(8) 0.0260(9) -0.0066(7) 0.0134(7) -0.0033(7)
C1 0.0201(10) 0.0190(10) 0.0202(10) -0.0071(8) -0.0011(7) -0.0009(8)
C2 0.0275(11) 0.0283(12) 0.0199(11) -0.0139(9) 0.0025(8) -0.0023(9)
C3 0.0338(12) 0.0255(12) 0.0248(11) -0.0153(9) 0.0001(9) 0.0047(9)
C4 0.0311(12) 0.0181(11) 0.0291(12) -0.0094(9) -0.0012(9) -0.0030(9)
C5 0.0199(10) 0.0221(11) 0.0211(11) -0.0084(8) -0.0025(8) -0.0025(8)
C6 0.0224(10) 0.0199(11) 0.0180(10) -0.0091(8) 0.0004(8) -0.0008(8)
C7 0.0259(11) 0.0218(11) 0.0232(11) -0.0098(9) -0.0007(8) -0.0042(9)
C8 0.0271(11) 0.0228(11) 0.0222(11) -0.0063(9) 0.0012(8) -0.0042(9)
C9 0.0177(10) 0.0222(11) 0.0205(10) -0.0056(8) -0.0024(7) -0.0029(8)
C10 0.0233(11) 0.0215(11) 0.0235(11) -0.0059(8) 0.0016(8) -0.0027(9)
C11 0.0226(11) 0.0289(12) 0.0238(11) -0.0067(9) 0.0013(8) -0.0074(9)
C12 0.0269(11) 0.0253(12) 0.0282(12) -0.0089(9) -0.0030(9) 0.0015(9)
C13 0.0240(11) 0.0213(10) 0.0212(11) -0.0048(8) 0.0025(8) -0.0060(8)

loop_
_atom_type_symbol
_atom_type_description
_atom_type_scat_dispersion_real
_atom_type_scat_dispersion_imag
_atom_type_scat_source
C C 0.0033 0.0016 'International Tables Vol C Tables 4.2.6.8 and 6.1.1.4'
H H 0.0000 0.0000 'International Tables Vol C Tables 4.2.6.8 and 6.1.1.4'
N N 0.0061 0.0033 'International Tables Vol C Tables 4.2.6.8 and 6.1.1.4'
O O 0.0106 0.0060 'International Tables Vol C Tables 4.2.6.8 and 6.1.1.4'
S S 0.1246 0.1234 'International Tables Vol C Tables 4.2.6.8 and 6.1.1.4'

loop_
_geom_angle_atom_site_label_1
_geom_angle_atom_site_label_2
_geom_angle_atom_site_label_3
_geom_angle_site_symmetry_1
_geom_angle
_geom_angle_publ_flag
O2 S1 O3 . 113.77(9) n
O2 S1 O1 . 111.53(9) n
O3 S1 O1 . 112.10(9) n
O2 S1 C1 . 107.31(9) ?
O3 S1 C1 . 106.65(9) ?
O1 S1 C1 . 104.84(9) ?
C11 N1 C12 . 121.56(18) n
C11 N1 H1A . 118(3) n
C12 N1 H1A . 120(3) n
C7 O5 H5A . 112(2) n
C6 C1 C2 . 120.52(19) ?
C6 C1 S1 . 120.31(15) ?
C2 C1 S1 . 119.08(15) ?
C3 C2 C1 . 119.64(19) ?
C3 C2 H2 . 120.2 ?
C1 C2 H2 . 120.2 ?
C2 C3 C4 . 120.50(19) ?
C2 C3 H3 . 119.7 ?
C4 C3 H3 . 119.7 ?
C3 C4 C5 . 119.72(19) ?
C3 C4 H4 . 120.1 ?
C5 C4 H4 . 120.1 ?
C4 C5 C6 . 120.14(18) ?
C4 C5 C7 . 119.23(18) ?
C6 C5 C7 . 120.59(18) ?
C1 C6 C5 . 119.45(18) ?
C1 C6 H6 . 120.3 ?
C5 C6 H6 . 120.3 ?
O4 C7 O5 . 123.92(19) ?
O4 C7 C5 . 123.93(19) ?
O5 C7 C5 . 112.14(17) ?
C12 C8 C9 . 120.2(2) ?
C12 C8 H8 . 119.9 ?
C9 C8 H8 . 119.9 ?
C8 C9 C10 . 118.08(18) ?
C8 C9 C13 . 119.46(18) ?
C10 C9 C13 . 122.45(19) ?
C11 C10 C9 . 119.4(2) ?
C11 C10 H10 . 120.3 ?
C9 C10 H10 . 120.3 ?
N1 C11 C10 . 121.0(2) ?
N1 C11 H11 . 119.5 ?
C10 C11 H11 . 119.5 ?
N1 C12 C8 . 119.7(2) ?
N1 C12 H12 . 120.1 ?
C8 C12 H12 . 120.1 ?
C13 C13 C9 2_756 124.8(2) ?
C13 C13 H13 2_756 117.6 ?
C9 C13 H13 . 117.6 ?

loop_
_geom_bond_atom_site_label_1
_geom_bond_atom_site_label_2
_geom_bond_site_symmetry_2
_geom_bond_distance
_geom_bond_publ_flag
S1 O2 . 1.4426(15) n
S1 O3 . 1.4499(15) n
S1 O1 . 1.4664(15) n
S1 C1 . 1.781(2) ?
N1 C11 . 1.338(3) ?
N1 C12 . 1.339(3) ?
N1 H1A . 0.827(10) n
O4 C7 . 1.200(3) n
O5 C7 . 1.327(3) n
O5 H5A . 0.855(10) n
C1 C6 . 1.386(3) ?
C1 C2 . 1.392(3) ?
C2 C3 . 1.381(3) ?
C2 H2 . 0.9300 ?
C3 C4 . 1.386(3) ?
C3 H3 . 0.9300 ?
C4 C5 . 1.392(3) ?
C4 H4 . 0.9300 ?
C5 C6 . 1.393(3) ?
C5 C7 . 1.497(3) ?
C6 H6 . 0.9300 ?
C8 C12 . 1.370(3) n
C8 C9 . 1.392(3) n
C8 H8 . 0.9300 ?
C9 C10 . 1.395(3) n
C9 C13 . 1.464(3) n
C10 C11 . 1.363(3) n
C10 H10 . 0.9300 ?
C11 H11 . 0.9300 ?
C12 H12 . 0.9300 ?
C13 C13 2_756 1.324(4) n
C13 H13 . 0.9300 ?

loop_
_geom_hbond_atom_site_label_D
_geom_hbond_atom_site_label_H
_geom_hbond_atom_site_label_A
_geom_hbond_site_symmetry_A
_geom_hbond_distance_DH
_geom_hbond_distance_HA
_geom_hbond_distance_DA
_geom_hbond_angle_DHA
_geom_hbond_publ_flag
O5 H5A O3 2_676 0.855(10) 1.854(14) 2.683(2) 163(3) yes
N1 H1A O1 1_644 0.827(10) 1.907(12) 2.727(2) 172(4) yes

loop_
_geom_torsion_atom_site_label_1
_geom_torsion_atom_site_label_2
_geom_torsion_atom_site_label_3
_geom_torsion_atom_site_label_4
_geom_torsion_site_symmetry_4
_geom_torsion
O2 S1 C1 C6 . 140.83(16)
O3 S1 C1 C6 . 18.56(18)
O1 S1 C1 C6 . -100.47(16)
O2 S1 C1 C2 . -42.65(18)
O3 S1 C1 C2 . -164.92(15)
O1 S1 C1 C2 . 76.05(17)
C6 C1 C2 C3 . 1.1(3)
S1 C1 C2 C3 . -175.44(15)
C1 C2 C3 C4 . 0.2(3)
C2 C3 C4 C5 . -1.3(3)
C3 C4 C5 C6 . 1.1(3)
C3 C4 C5 C7 . 178.94(18)
C2 C1 C6 C5 . -1.2(3)
S1 C1 C6 C5 . 175.28(14)
C4 C5 C6 C1 . 0.1(3)
C7 C5 C6 C1 . -177.69(17)
C4 C5 C7 O4 . -11.6(3)
C6 C5 C7 O4 . 166.22(19)
C4 C5 C7 O5 . 169.47(18)
C6 C5 C7 O5 . -12.7(3)
C12 C8 C9 C10 . 1.6(3)
C12 C8 C9 C13 . -177.52(19)
C8 C9 C10 C11 . -1.8(3)
C13 C9 C10 C11 . 177.25(18)
C12 N1 C11 C10 . 0.6(3)
C9 C10 C11 N1 . 0.8(3)
C11 N1 C12 C8 . -0.9(3)
C9 C8 C12 N1 . -0.2(3)
C8 C9 C13 C13 2_756 169.0(2)
C10 C9 C13 C13 2_756 -10.1(4)
